data_7102333
loop_
_publ_author_name
'Panda, Tarun K'
'Randoll, S\"oren'
'Hrib, Cristian G'
'Jones, Peter G'
'Bannenberg, Thomas'
'Tamm, Matthias'

_publ_section_title
;
 Syntheses and structures of mononuclear lutetium imido complexes with
 very short Lu-N bonds.
;
_journal_issue 47
_journal_name_full 'Chemical communications (Cambridge, England)'
_journal_page_first 5007
_journal_page_last 5009
_journal_paper_doi 10.1039/b711669a
_journal_year 2007
_chemical_formula_sum 'C47 H68 Lu N3 O3'
_chemical_formula_weight 898.01
_chemical_name_systematic
;
?
;
_space_group_IT_number 19
_symmetry_cell_setting orthorhombic
_symmetry_space_group_name_Hall 'P 2ac 2ab'
_symmetry_space_group_name_H-M 'P 21 21 21'
_atom_sites_solution_hydrogens geom
_atom_sites_solution_primary direct
_atom_sites_solution_secondary difmap
_audit_creation_method SHELXL-97
_cell_angle_alpha 90.00
_cell_angle_beta 90.00
_cell_angle_gamma 90.00
_cell_formula_units_Z 4
_cell_length_a 12.2567(10)
_cell_length_b 12.5050(10)
_cell_length_c 31.988(3)
_cell_measurement_reflns_used 8549
_cell_measurement_temperature 133(2)
_cell_measurement_theta_max 30
_cell_measurement_theta_min 2
_cell_volume 4902.8(7)
_computing_cell_refinement 'Bruker SAINT'
_computing_data_collection 'Bruker SMART'
_computing_data_reduction 'Bruker SAINT'
_computing_molecular_graphics 'Siemens XP'
_computing_publication_material SHELXL-97
_computing_structure_refinement 'SHELXL-97 (Sheldrick, 1997)'
_computing_structure_solution 'SHELXS-97 (Sheldrick, 1990)'
_diffrn_ambient_temperature 133(2)
_diffrn_detector_area_resol_mean 8.192
_diffrn_measured_fraction_theta_full 1.000
_diffrn_measured_fraction_theta_max 0.997
_diffrn_measurement_device_type 'Bruker SMART 1000 CCD'
_diffrn_measurement_method '\w- and \f-scans'
_diffrn_radiation_monochromator graphite
_diffrn_radiation_source 'fine-focus sealed tube'
_diffrn_radiation_type MoK\a
_diffrn_radiation_wavelength 0.71073
_diffrn_reflns_av_R_equivalents 0.0515
_diffrn_reflns_av_sigmaI/netI 0.0381
_diffrn_reflns_limit_h_max 17
_diffrn_reflns_limit_h_min -17
_diffrn_reflns_limit_k_max 17
_diffrn_reflns_limit_k_min -17
_diffrn_reflns_limit_l_max 45
_diffrn_reflns_limit_l_min -45
_diffrn_reflns_number 101213
_diffrn_reflns_theta_full 30.00
_diffrn_reflns_theta_max 30.58
_diffrn_reflns_theta_min 1.27
_diffrn_standards_decay_% 0
_exptl_absorpt_coefficient_mu 2.051
_exptl_absorpt_correction_T_max 0.5782
_exptl_absorpt_correction_T_min 0.4270
_exptl_absorpt_correction_type multi-scan
_exptl_absorpt_process_details SADABS
_exptl_crystal_colour yellow
_exptl_crystal_density_diffrn 1.217
_exptl_crystal_density_method 'not measured'
_exptl_crystal_description tablet
_exptl_crystal_F_000 1864
_exptl_crystal_size_max 0.50
_exptl_crystal_size_mid 0.46
_exptl_crystal_size_min 0.30
_refine_diff_density_max 2.106
_refine_diff_density_min -1.823
_refine_diff_density_rms 0.102
_refine_ls_abs_structure_details 'Flack H D (1983), Acta Cryst. A39, 876-881'
_refine_ls_abs_structure_Flack 0.008(6)
_refine_ls_extinction_method none
_refine_ls_goodness_of_fit_ref 1.040
_refine_ls_hydrogen_treatment mixed
_refine_ls_matrix_type full
_refine_ls_number_parameters 496
_refine_ls_number_reflns 14992
_refine_ls_number_restraints 0
_refine_ls_restrained_S_all 1.040
_refine_ls_R_factor_all 0.0354
_refine_ls_R_factor_gt 0.0308
_refine_ls_shift/su_max 0.003
_refine_ls_shift/su_mean 0.000
_refine_ls_structure_factor_coef Fsqd
_refine_ls_weighting_details 'calc w=1/[\s^2^(Fo^2^)+(0.0414P)^2^+2.0369P] where P=(Fo^2^+2Fc^2^)/3'
_refine_ls_weighting_scheme calc
_refine_ls_wR_factor_gt 0.0731
_refine_ls_wR_factor_ref 0.0748
_reflns_number_gt 13759
_reflns_number_total 14992
_reflns_threshold_expression >2sigma(I)
_cod_data_source_file b711669a.txt
_cod_data_source_block tarun78
_cod_database_code 7102333

loop_
_symmetry_equiv_pos_as_xyz
'x, y, z'
'-x+1/2, -y, z+1/2'
'-x, y+1/2, -z+1/2'
'x+1/2, -y+1/2, -z'

loop_
_atom_site_label
_atom_site_type_symbol
_atom_site_fract_x
_atom_site_fract_y
_atom_site_fract_z
_atom_site_U_iso_or_equiv
_atom_site_adp_type
_atom_site_occupancy
_atom_site_symmetry_multiplicity
_atom_site_calc_flag
_atom_site_refinement_flags
Lu Lu 0.562841(10) 0.564355(9) 0.682881(3) 0.01751(3) Uani 1 1 d .
N1 N 0.6728(2) 0.59569(18) 0.63312(7) 0.0182(5) Uani 1 1 d .
N2 N 0.8341(2) 0.70023(19) 0.61831(7) 0.0191(5) Uani 1 1 d .
N3 N 0.7672(2) 0.60188(19) 0.56721(7) 0.0184(5) Uani 1 1 d .
O1 O 0.4975(2) 0.41116(17) 0.64653(7) 0.0268(5) Uani 1 1 d .
O2 O 0.6855(2) 0.42374(17) 0.70032(6) 0.0248(4) Uani 1 1 d .
O3 O 0.1020(3) -0.1214(4) 0.60607(14) 0.0748(12) Uani 1 1 d .
C1 C 0.7466(2) 0.6289(2) 0.60979(8) 0.0153(5) Uani 1 1 d .
C2 C 0.9008(3) 0.7143(2) 0.58340(10) 0.0237(6) Uani 1 1 d .
H2 H 0.9639 0.7583 0.5819 0.028 Uiso 1 1 calc R
C3 C 0.8595(3) 0.6544(2) 0.55239(9) 0.0223(6) Uani 1 1 d .
H3 H 0.8885 0.6487 0.5249 0.027 Uiso 1 1 calc R
C4 C 0.8372(3) 0.7704(2) 0.65376(9) 0.0200(6) Uani 1 1 d .
C5 C 0.7954(3) 0.8743(2) 0.64951(10) 0.0232(6) Uani 1 1 d .
C6 C 0.8020(3) 0.9426(3) 0.68447(11) 0.0297(6) Uani 1 1 d .
H6 H 0.7743 1.0134 0.6826 0.036 Uiso 1 1 calc R
C7 C 0.8477(3) 0.9082(3) 0.72100(11) 0.0330(8) Uani 1 1 d .
H7 H 0.8517 0.9554 0.7442 0.040 Uiso 1 1 calc R
C8 C 0.8884(3) 0.8054(3) 0.72456(10) 0.0314(7) Uani 1 1 d .
H8 H 0.9206 0.7831 0.7501 0.038 Uiso 1 1 calc R
C9 C 0.8828(3) 0.7341(3) 0.69124(9) 0.0238(6) Uani 1 1 d .
C10 C 0.9285(4) 0.6212(3) 0.69459(11) 0.0343(8) Uani 1 1 d .
H10 H 0.8891 0.5756 0.6738 0.041 Uiso 1 1 calc R
C11 C 0.9124(4) 0.5716(4) 0.73751(13) 0.0476(10) Uani 1 1 d .
H11A H 0.9590 0.6083 0.7579 0.057 Uiso 1 1 calc R
H11B H 0.9321 0.4957 0.7365 0.057 Uiso 1 1 calc R
H11C H 0.8359 0.5787 0.7459 0.057 Uiso 1 1 calc R
C12 C 1.0491(4) 0.6209(4) 0.68286(16) 0.0566(12) Uani 1 1 d .
H12A H 1.0580 0.6497 0.6546 0.068 Uiso 1 1 calc R
H12B H 1.0770 0.5475 0.6838 0.068 Uiso 1 1 calc R
H12C H 1.0899 0.6652 0.7027 0.068 Uiso 1 1 calc R
C13 C 0.7478(3) 0.9156(2) 0.60860(11) 0.0298(7) Uani 1 1 d .
H13 H 0.7423 0.8540 0.5888 0.036 Uiso 1 1 calc R
C14 C 0.8231(4) 0.9978(3) 0.58937(14) 0.0482(11) Uani 1 1 d .
H14A H 0.8261 1.0611 0.6074 0.058 Uiso 1 1 calc R
H14B H 0.7955 1.0182 0.5617 0.058 Uiso 1 1 calc R
H14C H 0.8964 0.9674 0.5865 0.058 Uiso 1 1 calc R
C15 C 0.6335(4) 0.9620(4) 0.61431(14) 0.0442(10) Uani 1 1 d .
H15A H 0.6364 1.0218 0.6341 0.053 Uiso 1 1 calc R
H15B H 0.5846 0.9065 0.6251 0.053 Uiso 1 1 calc R
H15C H 0.6060 0.9876 0.5873 0.053 Uiso 1 1 calc R
C16 C 0.6929(3) 0.5440(2) 0.54148(8) 0.0210(6) Uani 1 1 d .
C17 C 0.5931(3) 0.5904(3) 0.53028(9) 0.0242(7) Uani 1 1 d .
C18 C 0.5238(3) 0.5333(3) 0.50422(11) 0.0342(8) Uani 1 1 d .
H18 H 0.4558 0.5635 0.4962 0.041 Uiso 1 1 calc R
C19 C 0.5528(4) 0.4324(3) 0.48973(11) 0.0409(8) Uani 1 1 d .
H19 H 0.5044 0.3942 0.4720 0.049 Uiso 1 1 calc R
C20 C 0.6508(4) 0.3876(3) 0.50089(11) 0.0371(9) Uani 1 1 d .
H20 H 0.6694 0.3186 0.4908 0.045 Uiso 1 1 calc R
C21 C 0.7239(3) 0.4423(3) 0.52708(9) 0.0268(6) Uani 1 1 d .
C22 C 0.8326(3) 0.3922(3) 0.53815(11) 0.0327(8) Uani 1 1 d .
H22 H 0.8677 0.4371 0.5603 0.039 Uiso 1 1 calc R
C23 C 0.8199(4) 0.2779(3) 0.55535(14) 0.0457(10) Uani 1 1 d .
H23A H 0.7715 0.2790 0.5798 0.055 Uiso 1 1 calc R
H23B H 0.8915 0.2502 0.5635 0.055 Uiso 1 1 calc R
H23C H 0.7884 0.2319 0.5337 0.055 Uiso 1 1 calc R
C24 C 0.9077(4) 0.3919(4) 0.49946(15) 0.0502(12) Uani 1 1 d .
H24A H 0.8734 0.3504 0.4770 0.060 Uiso 1 1 calc R
H24B H 0.9780 0.3597 0.5068 0.060 Uiso 1 1 calc R
H24C H 0.9193 0.4656 0.4900 0.060 Uiso 1 1 calc R
C25 C 0.5641(3) 0.7033(2) 0.54456(9) 0.0277(6) Uani 1 1 d .
H25 H 0.6030 0.7170 0.5715 0.033 Uiso 1 1 calc R
C26 C 0.6063(3) 0.7841(3) 0.51242(13) 0.0358(8) Uani 1 1 d .
H26A H 0.6846 0.7730 0.5080 0.043 Uiso 1 1 calc R
H26B H 0.5938 0.8569 0.5227 0.043 Uiso 1 1 calc R
H26C H 0.5676 0.7742 0.4859 0.043 Uiso 1 1 calc R
C27 C 0.4416(4) 0.7188(3) 0.55238(12) 0.0414(8) Uani 1 1 d .
H27A H 0.4020 0.7125 0.5259 0.050 Uiso 1 1 calc R
H27B H 0.4289 0.7899 0.5644 0.050 Uiso 1 1 calc R
H27C H 0.4156 0.6640 0.5719 0.050 Uiso 1 1 calc R
C28 C 0.4857(4) 0.4029(4) 0.60240(12) 0.0498(12) Uani 1 1 d .
H28A H 0.5464 0.4395 0.5878 0.060 Uiso 1 1 calc R
H28B H 0.4158 0.4347 0.5931 0.060 Uiso 1 1 calc R
C29 C 0.4879(6) 0.2854(4) 0.59414(16) 0.084(2) Uani 1 1 d .
H29A H 0.5632 0.2616 0.5879 0.100 Uiso 1 1 calc R
H29B H 0.4407 0.2676 0.5700 0.100 Uiso 1 1 calc R
C30 C 0.4468(5) 0.2322(3) 0.63287(14) 0.0498(11) Uani 1 1 d .
H30A H 0.4980 0.1760 0.6424 0.060 Uiso 1 1 calc R
H30B H 0.3743 0.1996 0.6280 0.060 Uiso 1 1 calc R
C31 C 0.4395(4) 0.3212(3) 0.66448(11) 0.0368(8) Uani 1 1 d .
H31A H 0.3624 0.3402 0.6698 0.044 Uiso 1 1 calc R
H31B H 0.4736 0.2993 0.6912 0.044 Uiso 1 1 calc R
C32 C 0.6883(4) 0.3579(3) 0.73805(11) 0.0360(8) Uani 1 1 d .
H32A H 0.6143 0.3316 0.7450 0.043 Uiso 1 1 calc R
H32B H 0.7164 0.3996 0.7620 0.043 Uiso 1 1 calc R
C33 C 0.7629(5) 0.2661(4) 0.72835(16) 0.0592(14) Uani 1 1 d .
H33A H 0.8378 0.2806 0.7385 0.071 Uiso 1 1 calc R
H33B H 0.7361 0.1992 0.7413 0.071 Uiso 1 1 calc R
C34 C 0.7606(5) 0.2587(3) 0.68209(18) 0.0581(13) Uani 1 1 d .
H34A H 0.6976 0.2157 0.6725 0.070 Uiso 1 1 calc R
H34B H 0.8286 0.2262 0.6713 0.070 Uiso 1 1 calc R
C35 C 0.7502(3) 0.3725(3) 0.66810(11) 0.0324(8) Uani 1 1 d .
H35A H 0.8229 0.4066 0.6658 0.039 Uiso 1 1 calc R
H35B H 0.7132 0.3768 0.6407 0.039 Uiso 1 1 calc R
C36 C 0.3765(3) 0.6550(3) 0.67543(11) 0.0311(7) Uani 1 1 d .
H36 H 0.3283 0.6595 0.6523 0.037 Uiso 1 1 calc R
C37 C 0.3540(3) 0.5661(3) 0.70166(11) 0.0303(7) Uani 1 1 d .
H37 H 0.2896 0.5290 0.6938 0.036 Uiso 1 1 calc R
C38 C 0.4056(3) 0.5204(3) 0.73675(12) 0.0315(8) Uani 1 1 d .
H38 H 0.3686 0.4587 0.7467 0.038 Uiso 1 1 calc R
C39 C 0.4987(3) 0.5445(3) 0.76052(10) 0.0321(8) Uani 1 1 d .
H39 H 0.5089 0.4957 0.7829 0.038 Uiso 1 1 calc R
C40 C 0.5800(3) 0.6226(3) 0.75932(10) 0.0316(8) Uani 1 1 d .
H40 H 0.6353 0.6113 0.7796 0.038 Uiso 1 1 calc R
C41 C 0.5988(3) 0.7153(3) 0.73458(11) 0.0285(7) Uani 1 1 d .
H41 H 0.6617 0.7542 0.7429 0.034 Uiso 1 1 calc R
C42 C 0.5443(3) 0.7620(2) 0.70043(11) 0.0290(7) Uani 1 1 d .
H42 H 0.5781 0.8267 0.6918 0.035 Uiso 1 1 calc R
C43 C 0.4534(3) 0.7375(3) 0.67593(10) 0.0302(7) Uani 1 1 d .
H43 H 0.4410 0.7889 0.6546 0.036 Uiso 1 1 calc R
C44 C 0.1115(6) -0.0769(7) 0.6472(2) 0.098(3) Uani 1 1 d .
H44A H 0.1013 -0.1332 0.6685 0.118 Uiso 1 1 calc R
H44B H 0.0554 -0.0209 0.6515 0.118 Uiso 1 1 calc R
C45 C 0.2189(7) -0.0315(8) 0.65038(18) 0.106(3) Uani 1 1 d .
H45A H 0.2655 -0.0762 0.6687 0.128 Uiso 1 1 calc R
H45B H 0.2151 0.0414 0.6623 0.128 Uiso 1 1 calc R
C46 C 0.2649(4) -0.0280(4) 0.60659(16) 0.0541(12) Uani 1 1 d .
H46A H 0.2511 0.0420 0.5931 0.065 Uiso 1 1 calc R
H46B H 0.3443 -0.0426 0.6065 0.065 Uiso 1 1 calc R
C47 C 0.2031(4) -0.1149(4) 0.58567(16) 0.0542(12) Uani 1 1 d .
H47A H 0.1927 -0.0983 0.5557 0.065 Uiso 1 1 calc R
H47B H 0.2429 -0.1836 0.5881 0.065 Uiso 1 1 calc R

loop_
_atom_site_aniso_label
_atom_site_aniso_U_11
_atom_site_aniso_U_22
_atom_site_aniso_U_33
_atom_site_aniso_U_23
_atom_site_aniso_U_13
_atom_site_aniso_U_12
Lu 0.02100(5) 0.01760(5) 0.01392(4) -0.00052(4) 0.00458(5) -0.00065(5)
N1 0.0231(13) 0.0176(10) 0.0139(10) -0.0007(8) 0.0029(9) -0.0015(9)
N2 0.0226(13) 0.0191(11) 0.0155(10) -0.0042(9) 0.0041(9) -0.0034(9)
N3 0.0241(13) 0.0198(10) 0.0112(10) -0.0025(8) 0.0029(9) -0.0010(9)
O1 0.0380(14) 0.0223(11) 0.0202(10) -0.0027(8) 0.0047(9) -0.0094(9)
O2 0.0330(12) 0.0225(10) 0.0189(9) 0.0048(8) 0.0049(8) 0.0091(9)
O3 0.057(2) 0.089(3) 0.078(3) -0.031(2) 0.008(2) -0.027(2)
C1 0.0206(14) 0.0137(11) 0.0116(11) -0.0028(9) -0.0007(10) 0.0014(9)
C2 0.0226(15) 0.0248(15) 0.0238(14) -0.0028(11) 0.0082(11) -0.0052(11)
C3 0.0267(16) 0.0240(14) 0.0163(13) -0.0011(11) 0.0081(11) -0.0027(11)
C4 0.0211(15) 0.0204(13) 0.0185(13) -0.0063(10) 0.0047(10) -0.0040(10)
C5 0.0269(17) 0.0188(13) 0.0240(14) -0.0037(11) 0.0085(12) -0.0032(11)
C6 0.0346(16) 0.0223(13) 0.0323(14) -0.0116(15) 0.0083(14) -0.0051(12)
C7 0.0272(18) 0.043(2) 0.0290(16) -0.0175(14) 0.0065(13) -0.0098(14)
C8 0.0266(17) 0.046(2) 0.0220(15) -0.0082(14) -0.0041(12) -0.0081(15)
C9 0.0183(15) 0.0295(15) 0.0235(16) -0.0054(11) -0.0006(11) -0.0029(11)
C10 0.038(2) 0.0336(16) 0.0316(16) -0.0047(12) -0.0141(15) 0.0092(16)
C11 0.049(3) 0.048(2) 0.046(2) 0.014(2) -0.0113(17) 0.008(2)
C12 0.048(3) 0.068(3) 0.054(2) -0.001(2) -0.003(3) 0.027(2)
C13 0.045(2) 0.0213(16) 0.0235(14) 0.0000(11) 0.0035(14) 0.0045(13)
C14 0.072(3) 0.0323(19) 0.040(2) 0.0134(16) 0.014(2) -0.002(2)
C15 0.047(3) 0.048(2) 0.038(2) 0.0081(17) 0.0008(18) 0.0120(18)
C16 0.0262(15) 0.0251(15) 0.0117(11) -0.0018(9) 0.0026(10) -0.0025(11)
C17 0.0277(17) 0.0297(16) 0.0153(12) 0.0013(10) -0.0009(11) 0.0003(11)
C18 0.0302(19) 0.050(2) 0.0227(15) -0.0049(14) -0.0096(13) -0.0006(15)
C19 0.047(2) 0.0445(19) 0.0313(16) -0.0107(16) -0.0111(16) -0.013(2)
C20 0.057(3) 0.0287(17) 0.0253(16) -0.0121(13) -0.0061(16) -0.0049(16)
C21 0.0367(18) 0.0263(14) 0.0173(12) -0.0061(12) 0.0011(11) -0.0002(14)
C22 0.040(2) 0.0261(15) 0.0318(18) -0.0094(13) 0.0020(15) 0.0062(14)
C23 0.061(3) 0.0290(18) 0.047(2) -0.0004(16) 0.003(2) 0.0118(18)
C24 0.049(3) 0.053(2) 0.048(2) -0.013(2) 0.010(2) 0.014(2)
C25 0.0325(16) 0.0302(14) 0.0204(12) -0.0003(11) -0.0055(14) 0.0093(15)
C26 0.039(2) 0.0279(17) 0.040(2) 0.0055(15) -0.0064(16) 0.0039(14)
C27 0.040(2) 0.046(2) 0.0378(18) 0.0081(15) 0.0056(19) 0.0142(19)
C28 0.072(3) 0.056(3) 0.0210(16) 0.0028(16) -0.0093(18) -0.035(2)
C29 0.140(6) 0.067(3) 0.044(3) -0.033(2) 0.035(3) -0.055(4)
C30 0.071(3) 0.0273(17) 0.051(2) -0.0089(16) 0.009(2) -0.012(2)
C31 0.050(2) 0.0273(15) 0.0333(16) -0.0015(13) 0.0092(18) -0.0122(18)
C32 0.045(2) 0.0355(18) 0.0280(17) 0.0137(14) 0.0049(16) 0.0054(16)
C33 0.070(3) 0.048(3) 0.060(3) 0.031(2) 0.016(2) 0.025(2)
C34 0.082(4) 0.035(2) 0.057(3) 0.001(2) 0.013(3) 0.024(2)
C35 0.042(2) 0.0300(17) 0.0255(15) 0.0009(13) 0.0083(14) 0.0115(15)
C36 0.0290(18) 0.0329(17) 0.0316(19) -0.0016(13) 0.0016(13) 0.0074(13)
C37 0.0250(16) 0.0282(15) 0.0377(17) -0.0056(16) 0.0135(13) -0.0024(14)
C38 0.035(2) 0.0243(15) 0.0347(18) 0.0005(13) 0.0202(14) -0.0029(13)
C39 0.043(2) 0.0340(19) 0.0187(14) 0.0044(12) 0.0131(13) 0.0081(14)
C40 0.037(2) 0.0372(17) 0.0203(14) -0.0068(12) 0.0017(13) 0.0052(15)
C41 0.0329(18) 0.0262(15) 0.0264(15) -0.0124(12) 0.0076(13) -0.0027(12)
C42 0.035(2) 0.0175(13) 0.0345(16) -0.0039(12) 0.0150(14) -0.0003(12)
C43 0.040(2) 0.0250(14) 0.0258(16) 0.0041(11) 0.0092(14) 0.0118(13)
C44 0.090(5) 0.127(6) 0.077(4) -0.031(5) 0.026(4) -0.059(5)
C45 0.112(6) 0.173(8) 0.033(3) -0.025(4) -0.001(3) -0.053(6)
C46 0.046(3) 0.062(3) 0.054(3) -0.005(2) 0.002(2) -0.010(2)
C47 0.047(3) 0.067(3) 0.049(3) -0.017(2) 0.000(2) -0.004(2)

loop_
_atom_type_symbol
_atom_type_description
_atom_type_scat_dispersion_real
_atom_type_scat_dispersion_imag
_atom_type_scat_source
C C 0.0033 0.0016 'International Tables Vol C Tables 4.2.6.8 and 6.1.1.4'
H H 0.0000 0.0000 'International Tables Vol C Tables 4.2.6.8 and 6.1.1.4'
N N 0.0061 0.0033 'International Tables Vol C Tables 4.2.6.8 and 6.1.1.4'
O O 0.0106 0.0060 'International Tables Vol C Tables 4.2.6.8 and 6.1.1.4'
Lu Lu -0.4720 5.8584 'International Tables Vol C Tables 4.2.6.8 and 6.1.1.4'

loop_
_geom_angle_atom_site_label_1
_geom_angle_atom_site_label_2
_geom_angle_atom_site_label_3
_geom_angle
N1 Lu O2 84.90(8)
N1 Lu O1 89.76(8)
O2 Lu O1 74.47(8)
N1 Lu C42 92.45(10)
O2 Lu C42 136.25(11)
O1 Lu C42 149.28(11)
N1 Lu C41 103.90(10)
O2 Lu C41 106.63(10)
O1 Lu C41 166.34(9)
C42 Lu C41 32.07(12)
N1 Lu C43 96.41(10)
O2 Lu C43 167.84(10)
O1 Lu C43 117.56(10)
C42 Lu C43 31.77(12)
C41 Lu C43 61.29(12)
N1 Lu C40 127.72(11)
O2 Lu C40 86.25(10)
O1 Lu C40 136.34(10)
C42 Lu C40 61.32(11)
C41 Lu C40 32.34(11)
C43 Lu C40 83.40(11)
N1 Lu C36 114.51(11)
O2 Lu C36 155.83(10)
O1 Lu C36 90.63(10)
C42 Lu C36 60.72(12)
C41 Lu C36 83.47(12)
C43 Lu C36 31.68(12)
C40 Lu C36 92.06(12)
N1 Lu C39 156.94(12)
O2 Lu C39 84.10(9)
O1 Lu C39 106.65(10)
C42 Lu C39 81.71(11)
C41 Lu C39 60.40(11)
C43 Lu C39 90.30(10)
C40 Lu C39 31.25(12)
C36 Lu C39 82.09(11)
N1 Lu C37 142.02(11)
O2 Lu C37 124.57(10)
O1 Lu C37 77.92(10)
C42 Lu C37 81.65(11)
C41 Lu C37 90.79(11)
C43 Lu C37 60.15(12)
C40 Lu C37 81.91(12)
C36 Lu C37 31.73(12)
C39 Lu C37 59.44(12)
N1 Lu C38 172.10(11)
O2 Lu C38 98.87(10)
O1 Lu C38 84.61(10)
C42 Lu C38 89.60(10)
C41 Lu C38 81.76(11)
C43 Lu C38 81.38(11)
C40 Lu C38 59.74(12)
C36 Lu C38 60.16(12)
C39 Lu C38 30.96(12)
C37 Lu C38 31.00(12)
C1 N1 Lu 166.7(2)
C2 N2 C1 111.6(2)
C2 N2 C4 122.7(2)
C1 N2 C4 123.7(2)
C3 N3 C16 124.2(2)
C3 N3 C1 110.9(2)
C16 N3 C1 124.0(2)
C28 O1 C31 106.7(3)
C28 O1 Lu 125.3(2)
C31 O1 Lu 126.60(19)
C35 O2 C32 109.0(2)
C35 O2 Lu 120.37(18)
C32 O2 Lu 128.7(2)
C47 O3 C44 109.5(4)
N1 C1 N2 130.1(2)
N1 C1 N3 128.4(3)
N2 C1 N3 101.5(2)
C3 C2 N2 107.5(3)
C2 C3 N3 108.6(3)
C9 C4 C5 121.9(3)
C9 C4 N2 119.3(3)
C5 C4 N2 118.7(3)
C4 C5 C6 117.6(3)
C4 C5 C13 122.5(3)
C6 C5 C13 119.9(3)
C7 C6 C5 120.7(3)
C6 C7 C8 120.7(3)
C7 C8 C9 121.0(3)
C8 C9 C4 118.0(3)
C8 C9 C10 121.5(3)
C4 C9 C10 120.5(3)
C11 C10 C9 113.2(3)
C11 C10 C12 110.3(3)
C9 C10 C12 110.0(3)
C14 C13 C5 110.3(3)
C14 C13 C15 110.5(3)
C5 C13 C15 112.2(3)
C17 C16 C21 121.8(3)
C17 C16 N3 119.7(3)
C21 C16 N3 118.5(3)
C18 C17 C16 118.4(3)
C18 C17 C25 120.9(3)
C16 C17 C25 120.7(3)
C17 C18 C19 120.7(4)
C20 C19 C18 120.5(3)
C19 C20 C21 121.0(3)
C20 C21 C16 117.6(3)
C20 C21 C22 119.9(3)
C16 C21 C22 122.4(3)
C21 C22 C23 112.3(3)
C21 C22 C24 109.8(3)
C23 C22 C24 110.2(3)
C17 C25 C26 109.3(3)
C17 C25 C27 113.2(3)
C26 C25 C27 110.9(3)
O1 C28 C29 104.2(4)
C28 C29 C30 106.6(4)
C29 C30 C31 104.4(3)
O1 C31 C30 106.2(3)
O2 C32 C33 105.9(3)
C34 C33 C32 104.0(4)
C33 C34 C35 103.9(4)
O2 C35 C34 104.7(3)
C43 C36 C37 134.6(3)
C43 C36 Lu 74.0(2)
C37 C36 Lu 76.8(2)
C38 C37 C36 134.5(3)
C38 C37 Lu 75.1(2)
C36 C37 Lu 71.48(19)
C39 C38 C37 135.2(3)
C39 C38 Lu 73.49(18)
C37 C38 Lu 73.95(18)
C40 C39 C38 135.7(3)
C40 C39 Lu 72.13(18)
C38 C39 Lu 75.55(19)
C39 C40 C41 134.5(4)
C39 C40 Lu 76.62(19)
C41 C40 Lu 73.38(18)
C42 C41 C40 133.9(3)
C42 C41 Lu 73.81(18)
C40 C41 Lu 74.28(18)
C43 C42 C41 136.3(3)
C43 C42 Lu 74.57(18)
C41 C42 Lu 74.12(18)
C42 C43 C36 135.0(3)
C42 C43 Lu 73.66(18)
C36 C43 Lu 74.35(19)
O3 C44 C45 107.1(5)
C44 C45 C46 106.7(5)
C47 C46 C45 101.9(5)
O3 C47 C46 106.4(4)

loop_
_geom_bond_atom_site_label_1
_geom_bond_atom_site_label_2
_geom_bond_distance
Lu N1 2.122(2)
Lu O2 2.380(2)
Lu O1 2.380(2)
Lu C42 2.544(3)
Lu C41 2.548(3)
Lu C43 2.556(3)
Lu C40 2.560(3)
Lu C36 2.561(4)
Lu C39 2.617(3)
Lu C37 2.629(3)
Lu C38 2.643(3)
N1 C1 1.244(4)
N2 C2 1.395(4)
N2 C1 1.421(4)
N2 C4 1.434(3)
N3 C3 1.392(4)
N3 C16 1.424(4)
N3 C1 1.426(3)
O1 C28 1.423(4)
O1 C31 1.449(4)
O2 C35 1.450(4)
O2 C32 1.462(4)
O3 C47 1.402(6)
O3 C44 1.432(7)
C2 C3 1.342(4)
C4 C9 1.398(4)
C4 C5 1.404(4)
C5 C6 1.410(4)
C5 C13 1.523(5)
C6 C7 1.366(5)
C7 C8 1.383(5)
C8 C9 1.391(4)
C9 C10 1.523(5)
C10 C11 1.520(5)
C10 C12 1.525(6)
C13 C14 1.512(5)
C13 C15 1.527(6)
C16 C17 1.401(5)
C16 C21 1.405(4)
C17 C18 1.387(5)
C17 C25 1.527(4)
C18 C19 1.390(6)
C19 C20 1.372(6)
C20 C21 1.404(5)
C21 C22 1.514(5)
C22 C23 1.539(5)
C22 C24 1.542(6)
C25 C26 1.532(5)
C25 C27 1.534(6)
C28 C29 1.494(7)
C29 C30 1.494(7)
C30 C31 1.506(5)
C32 C33 1.500(6)
C33 C34 1.483(8)
C34 C35 1.497(5)
C36 C43 1.397(5)
C36 C37 1.420(5)
C37 C38 1.409(5)
C38 C39 1.404(6)
C39 C40 1.395(5)
C40 C41 1.422(5)
C41 C42 1.407(5)
C42 C43 1.396(5)
C44 C45 1.437(10)
C45 C46 1.511(8)
C46 C47 1.484(7)

loop_
_geom_torsion_atom_site_label_1
_geom_torsion_atom_site_label_2
_geom_torsion_atom_site_label_3
_geom_torsion_atom_site_label_4
_geom_torsion
O2 Lu N1 C1 -93.7(10)
O1 Lu N1 C1 -168.2(10)
C42 Lu N1 C1 42.5(10)
C41 Lu N1 C1 12.2(10)
C43 Lu N1 C1 74.1(10)
C40 Lu N1 C1 -12.5(10)
C36 Lu N1 C1 101.3(10)
C39 Lu N1 C1 -32.0(11)
C37 Lu N1 C1 122.0(9)
C38 Lu N1 C1 147.4(9)
N1 Lu O1 C28 -35.6(3)
O2 Lu O1 C28 -120.4(3)
C42 Lu O1 C28 58.8(4)
C41 Lu O1 C28 143.0(5)
C43 Lu O1 C28 61.5(4)
C40 Lu O1 C28 172.5(3)
C36 Lu O1 C28 78.9(3)
C39 Lu O1 C28 160.8(3)
C37 Lu O1 C28 108.2(4)
C38 Lu O1 C28 138.8(4)
N1 Lu O1 C31 160.0(3)
O2 Lu O1 C31 75.2(3)
C42 Lu O1 C31 -105.6(3)
C41 Lu O1 C31 -21.3(6)
C43 Lu O1 C31 -102.9(3)
C40 Lu O1 C31 8.2(4)
C36 Lu O1 C31 -85.5(3)
C39 Lu O1 C31 -3.5(3)
C37 Lu O1 C31 -56.2(3)
C38 Lu O1 C31 -25.5(3)
N1 Lu O2 C35 -28.6(3)
O1 Lu O2 C35 62.5(2)
C42 Lu O2 C35 -116.8(3)
C41 Lu O2 C35 -131.6(3)
C43 Lu O2 C35 -125.4(5)
C40 Lu O2 C35 -157.0(3)
C36 Lu O2 C35 116.3(3)
C39 Lu O2 C35 171.7(3)
C37 Lu O2 C35 125.5(3)
C38 Lu O2 C35 144.4(3)
N1 Lu O2 C32 169.3(3)
O1 Lu O2 C32 -99.6(3)
C42 Lu O2 C32 81.0(3)
C41 Lu O2 C32 66.3(3)
C43 Lu O2 C32 72.5(6)
C40 Lu O2 C32 40.8(3)
C36 Lu O2 C32 -45.8(4)
C39 Lu O2 C32 9.6(3)
C37 Lu O2 C32 -36.7(3)
C38 Lu O2 C32 -17.7(3)
Lu N1 C1 N2 5.7(12)
Lu N1 C1 N3 -176.5(8)
C2 N2 C1 N1 178.4(3)
C4 N2 C1 N1 -17.3(5)
C2 N2 C1 N3 0.2(3)
C4 N2 C1 N3 164.5(3)
C3 N3 C1 N1 -178.5(3)
C16 N3 C1 N1 11.5(5)
C3 N3 C1 N2 -0.3(3)
C16 N3 C1 N2 -170.2(3)
C1 N2 C2 C3 0.0(4)
C4 N2 C2 C3 -164.5(3)
N2 C2 C3 N3 -0.1(4)
C16 N3 C3 C2 170.2(3)
C1 N3 C3 C2 0.3(4)
C2 N2 C4 C9 -108.1(3)
C1 N2 C4 C9 89.3(4)
C2 N2 C4 C5 71.0(4)
C1 N2 C4 C5 -91.6(3)
C9 C4 C5 C6 0.8(5)
N2 C4 C5 C6 -178.3(3)
C9 C4 C5 C13 178.6(3)
N2 C4 C5 C13 -0.5(5)
C4 C5 C6 C7 0.1(5)
C13 C5 C6 C7 -177.8(3)
C5 C6 C7 C8 -0.2(5)
C6 C7 C8 C9 -0.6(5)
C7 C8 C9 C4 1.5(5)
C7 C8 C9 C10 179.2(3)
C5 C4 C9 C8 -1.6(5)
N2 C4 C9 C8 177.5(3)
C5 C4 C9 C10 -179.3(3)
N2 C4 C9 C10 -0.2(5)
C8 C9 C10 C11 36.5(5)
C4 C9 C10 C11 -145.8(3)
C8 C9 C10 C12 -87.4(4)
C4 C9 C10 C12 90.3(4)
C4 C5 C13 C14 -109.2(4)
C6 C5 C13 C14 68.6(4)
C4 C5 C13 C15 127.2(3)
C6 C5 C13 C15 -55.0(4)
C3 N3 C16 C17 -102.0(3)
C1 N3 C16 C17 66.6(4)
C3 N3 C16 C21 76.3(4)
C1 N3 C16 C21 -115.1(3)
C21 C16 C17 C18 0.0(5)
N3 C16 C17 C18 178.2(3)
C21 C16 C17 C25 -176.8(3)
N3 C16 C17 C25 1.4(4)
C16 C17 C18 C19 0.2(5)
C25 C17 C18 C19 177.0(3)
C17 C18 C19 C20 -0.2(6)
C18 C19 C20 C21 -0.1(6)
C19 C20 C21 C16 0.2(5)
C19 C20 C21 C22 -178.6(4)
C17 C16 C21 C20 -0.2(5)
N3 C16 C21 C20 -178.4(3)
C17 C16 C21 C22 178.6(3)
N3 C16 C21 C22 0.4(4)
C20 C21 C22 C23 -52.1(4)
C16 C21 C22 C23 129.1(3)
C20 C21 C22 C24 70.8(5)
C16 C21 C22 C24 -108.0(4)
C18 C17 C25 C26 -88.1(4)
C16 C17 C25 C26 88.6(4)
C18 C17 C25 C27 36.0(4)
C16 C17 C25 C27 -147.2(3)
C31 O1 C28 C29 -35.6(5)
Lu O1 C28 C29 157.4(4)
O1 C28 C29 C30 27.2(7)
C28 C29 C30 C31 -8.8(7)
C28 O1 C31 C30 30.4(5)
Lu O1 C31 C30 -162.9(3)
C29 C30 C31 O1 -12.4(6)
C35 O2 C32 C33 3.0(5)
Lu O2 C32 C33 166.7(3)
O2 C32 C33 C34 -23.5(5)
C32 C33 C34 C35 34.6(6)
C32 O2 C35 C34 18.6(5)
Lu O2 C35 C34 -146.7(3)
C33 C34 C35 O2 -33.0(5)
N1 Lu C36 C43 -59.7(2)
O2 Lu C36 C43 159.3(2)
O1 Lu C36 C43 -149.69(19)
C42 Lu C36 C43 18.70(18)
C41 Lu C36 C43 42.7(2)
C40 Lu C36 C43 73.9(2)
C39 Lu C36 C43 103.6(2)
C37 Lu C36 C43 144.9(3)
C38 Lu C36 C43 126.9(2)
N1 Lu C36 C37 155.46(19)
O2 Lu C36 C37 14.5(4)
O1 Lu C36 C37 65.4(2)
C42 Lu C36 C37 -126.2(2)
C41 Lu C36 C37 -102.2(2)
C43 Lu C36 C37 -144.9(3)
C40 Lu C36 C37 -71.0(2)
C39 Lu C36 C37 -41.3(2)
C38 Lu C36 C37 -18.0(2)
C43 C36 C37 C38 -6.2(7)
Lu C36 C37 C38 44.7(4)
C43 C36 C37 Lu -51.0(4)
N1 Lu C37 C38 173.44(18)
O2 Lu C37 C38 38.4(2)
O1 Lu C37 C38 99.8(2)
C42 Lu C37 C38 -103.3(2)
C41 Lu C37 C38 -72.5(2)
C43 Lu C37 C38 -128.3(2)
C40 Lu C37 C38 -41.3(2)
C36 Lu C37 C38 -148.7(3)
C39 Lu C37 C38 -18.05(19)
N1 Lu C37 C36 -37.9(3)
O2 Lu C37 C36 -172.87(18)
O1 Lu C37 C36 -111.6(2)
C42 Lu C37 C36 45.4(2)
C41 Lu C37 C36 76.2(2)
C43 Lu C37 C36 20.4(2)
C40 Lu C37 C36 107.4(2)
C39 Lu C37 C36 130.6(2)
C38 Lu C37 C36 148.7(3)
C36 C37 C38 C39 1.2(7)
Lu C37 C38 C39 44.9(4)
C36 C37 C38 Lu -43.7(4)
N1 Lu C38 C39 -180(13)
O2 Lu C38 C39 62.5(2)
O1 Lu C38 C39 135.8(2)
C42 Lu C38 C39 -74.4(2)
C41 Lu C38 C39 -43.2(2)
C43 Lu C38 C39 -105.2(2)
C40 Lu C38 C39 -17.90(19)
C36 Lu C38 C39 -130.4(2)
C37 Lu C38 C39 -148.8(3)
N1 Lu C38 C37 -30.8(8)
O2 Lu C38 C37 -148.8(2)
O1 Lu C38 C37 -75.5(2)
C42 Lu C38 C37 74.3(2)
C41 Lu C38 C37 105.5(2)
C43 Lu C38 C37 43.5(2)
C40 Lu C38 C37 130.9(2)
C36 Lu C38 C37 18.4(2)
C39 Lu C38 C37 148.8(3)
C37 C38 C39 C40 -0.8(7)
Lu C38 C39 C40 44.2(4)
C37 C38 C39 Lu -45.0(4)
N1 Lu C39 C40 30.6(4)
O2 Lu C39 C40 92.5(2)
O1 Lu C39 C40 164.3(2)
C42 Lu C39 C40 -46.0(2)
C41 Lu C39 C40 -20.4(2)
C43 Lu C39 C40 -76.7(2)
C36 Lu C39 C40 -107.4(2)
C37 Lu C39 C40 -131.1(2)
C38 Lu C39 C40 -149.2(3)
N1 Lu C39 C38 179.8(2)
O2 Lu C39 C38 -118.3(2)
O1 Lu C39 C38 -46.4(2)
C42 Lu C39 C38 103.2(2)
C41 Lu C39 C38 128.8(2)
C43 Lu C39 C38 72.5(2)
C40 Lu C39 C38 149.2(3)
C36 Lu C39 C38 41.8(2)
C37 Lu C39 C38 18.08(19)
C38 C39 C40 C41 4.6(7)
Lu C39 C40 C41 49.7(4)
C38 C39 C40 Lu -45.2(4)
N1 Lu C40 C39 -165.40(19)
O2 Lu C40 C39 -84.8(2)
O1 Lu C40 C39 -22.0(3)
C42 Lu C40 C39 125.8(2)
C41 Lu C40 C39 145.4(3)
C43 Lu C40 C39 101.6(2)
C36 Lu C40 C39 71.1(2)
C37 Lu C40 C39 40.9(2)
C38 Lu C40 C39 17.7(2)
N1 Lu C40 C41 49.2(3)
O2 Lu C40 C41 129.8(2)
O1 Lu C40 C41 -167.44(19)
C42 Lu C40 C41 -19.6(2)
C43 Lu C40 C41 -43.8(2)
C36 Lu C40 C41 -74.4(2)
C39 Lu C40 C41 -145.4(3)
C37 Lu C40 C41 -104.5(2)
C38 Lu C40 C41 -127.7(2)
C39 C40 C41 C42 -3.0(7)
Lu C40 C41 C42 47.7(4)
C39 C40 C41 Lu -50.8(4)
N1 Lu C41 C42 71.8(2)
O2 Lu C41 C42 160.58(19)
O1 Lu C41 C42 -106.8(4)
C43 Lu C41 C42 -17.93(19)
C40 Lu C41 C42 -146.3(3)
C36 Lu C41 C42 -41.9(2)
C39 Lu C41 C42 -126.5(2)
C37 Lu C41 C42 -72.8(2)
C38 Lu C41 C42 -102.6(2)
N1 Lu C41 C40 -141.9(2)
O2 Lu C41 C40 -53.2(2)
O1 Lu C41 C40 39.5(6)
C42 Lu C41 C40 146.3(3)
C43 Lu C41 C40 128.3(2)
C36 Lu C41 C40 104.4(2)
C39 Lu C41 C40 19.8(2)
C37 Lu C41 C40 73.4(2)
C38 Lu C41 C40 43.7(2)
C40 C41 C42 C43 -2.2(7)
Lu C41 C42 C43 45.7(4)
C40 C41 C42 Lu -47.9(4)
N1 Lu C42 C43 98.2(2)
O2 Lu C42 C43 -176.59(17)
O1 Lu C42 C43 4.6(3)
C41 Lu C42 C43 -149.2(3)
C40 Lu C42 C43 -129.4(2)
C36 Lu C42 C43 -18.65(19)
C39 Lu C42 C43 -104.2(2)
C37 Lu C42 C43 -44.1(2)
C38 Lu C42 C43 -74.1(2)
N1 Lu C42 C41 -112.6(2)
O2 Lu C42 C41 -27.4(3)
O1 Lu C42 C41 153.72(19)
C43 Lu C42 C41 149.2(3)
C40 Lu C42 C41 19.8(2)
C36 Lu C42 C41 130.5(2)
C39 Lu C42 C41 45.0(2)
C37 Lu C42 C41 105.1(2)
C38 Lu C42 C41 75.0(2)
C41 C42 C43 C36 0.7(7)
Lu C42 C43 C36 46.3(4)
C41 C42 C43 Lu -45.6(4)
C37 C36 C43 C42 5.8(7)
Lu C36 C43 C42 -46.1(4)
C37 C36 C43 Lu 51.9(4)
N1 Lu C43 C42 -84.3(2)
O2 Lu C43 C42 11.3(6)
O1 Lu C43 C42 -177.37(17)
C41 Lu C43 C42 18.08(18)
C40 Lu C43 C42 43.1(2)
C36 Lu C43 C42 147.9(3)
C39 Lu C43 C42 73.6(2)
C37 Lu C43 C42 127.5(2)
C38 Lu C43 C42 103.4(2)
N1 Lu C43 C36 127.8(2)
O2 Lu C43 C36 -136.7(4)
O1 Lu C43 C36 34.7(2)
C42 Lu C43 C36 -147.9(3)
C41 Lu C43 C36 -129.8(2)
C40 Lu C43 C36 -104.9(2)
C39 Lu C43 C36 -74.3(2)
C37 Lu C43 C36 -20.42(19)
C38 Lu C43 C36 -44.6(2)
C47 O3 C44 C45 6.1(9)
O3 C44 C45 C46 12.6(10)
C44 C45 C46 C47 -25.2(9)
C44 O3 C47 C46 -22.7(7)
C45 C46 C47 O3 28.9(7)
